data_7121384
loop_
_publ_author_name
'Liu, Ce'
'Liang, Yujie'
'Zheng, Nian'
'Zhang, Bo-Sheng'
'Feng, Yuan'
'Bi, Siwei'
'Liang, Yong-Min'

_publ_section_title
;
 Synthesis of indolines via a palladium/norbornene-catalyzed reaction of
 aziridines with aryl iodides.
;
_journal_issue 27
_journal_name_full 'Chemical communications (Cambridge, England)'
_journal_page_first 3407
_journal_page_last 3410
_journal_paper_doi 10.1039/C8CC01062E
_journal_volume 54
_journal_year 2018
_chemical_formula_moiety 'C16 H17 N O2 S'
_chemical_formula_sum 'C16 H17 N O2 S'
_chemical_formula_weight 287.37
_chemical_name_systematic 7-methyl-1-tosylindoline
_space_group_crystal_system monoclinic
_space_group_IT_number 14
_space_group_name_Hall '-P 2ybc'
_space_group_name_H-M_alt 'P 1 21/c 1'
_symmetry_space_group_name_Hall '-P 2ybc'
_symmetry_space_group_name_H-M 'P 1 21/c 1'
_atom_sites_solution_hydrogens geom
_atom_sites_solution_primary direct
_atom_sites_solution_secondary difmap
_audit_creation_date 2016-03-30
_audit_creation_method
;
Olex2 1.2
(compiled 2016.02.19 svn.r3266 for OlexSys, GUI svn.r5155)
;
_audit_update_record
;
2018-01-09 deposited with the CCDC.
2018-03-12 downloaded from the CCDC.
;
_cell_angle_alpha 90.00
_cell_angle_beta 90.483(5)
_cell_angle_gamma 90.00
_cell_formula_units_Z 8
_cell_length_a 15.2125(8)
_cell_length_b 15.041(2)
_cell_length_c 12.8713(8)
_cell_measurement_reflns_used 1186
_cell_measurement_temperature 290.83(10)
_cell_measurement_theta_max 22.0770
_cell_measurement_theta_min 3.6990
_cell_volume 2945.0(5)
_computing_cell_refinement
;
CrysAlisPro, Agilent Technologies,
Version 1.171.37.35 (release 13-08-2014 CrysAlis171 .NET)
(compiled Aug 13 2014,18:06:01)
;
_computing_data_collection
;
CrysAlisPro, Agilent Technologies,
Version 1.171.37.35 (release 13-08-2014 CrysAlis171 .NET)
(compiled Aug 13 2014,18:06:01)
;
_computing_data_reduction
;
CrysAlisPro, Agilent Technologies,
Version 1.171.37.35 (release 13-08-2014 CrysAlis171 .NET)
(compiled Aug 13 2014,18:06:01)
;
_computing_molecular_graphics 'Olex2 (Dolomanov et al., 2009)'
_computing_publication_material 'Olex2 (Dolomanov et al., 2009)'
_computing_structure_refinement 'ShelXL (Sheldrick, 2015)'
_computing_structure_solution 'ShelXS (Sheldrick, 2008)'
_diffrn_ambient_environment air
_diffrn_ambient_temperature 290.83(10)
_diffrn_detector 'CCD plate'
_diffrn_detector_area_resol_mean 16.0733
_diffrn_detector_type Eos
_diffrn_measured_fraction_theta_full 0.998
_diffrn_measured_fraction_theta_max 0.998
_diffrn_measurement_details
;
#__ type_ start__ end____ width___ exp.time_
  1 omega  -38.00   71.00   1.0000    4.0000
omega____ theta____ kappa____ phi______ frames
    -       20.5854    0.0000   60.0000 109

#__ type_ start__ end____ width___ exp.time_
  2 omega   -7.00   25.00   1.0000    4.0000
omega____ theta____ kappa____ phi______ frames
    -      -17.1479  -99.0000   60.0000 32

#__ type_ start__ end____ width___ exp.time_
  3 omega    0.00   58.00   1.0000    4.0000
omega____ theta____ kappa____ phi______ frames
    -       20.5854  -99.0000 -120.0000 58

#__ type_ start__ end____ width___ exp.time_
  4 omega  -57.00  -26.00   1.0000    4.0000
omega____ theta____ kappa____ phi______ frames
    -      -17.1479  120.0000  141.0000 31
;
_diffrn_measurement_device 'four-circle diffractometer'
_diffrn_measurement_device_type 'SuperNova, Dual, Cu at zero, Eos'
_diffrn_measurement_method '\w scans'
_diffrn_orient_matrix_UB_11 -0.0079283000
_diffrn_orient_matrix_UB_12 -0.0464357000
_diffrn_orient_matrix_UB_13 -0.0029952000
_diffrn_orient_matrix_UB_21 0.0455835000
_diffrn_orient_matrix_UB_22 -0.0083108000
_diffrn_orient_matrix_UB_23 0.0066468000
_diffrn_orient_matrix_UB_31 -0.0055788000
_diffrn_orient_matrix_UB_32 -0.0015395000
_diffrn_orient_matrix_UB_33 0.0546046000
_diffrn_radiation_monochromator mirror
_diffrn_radiation_probe x-ray
_diffrn_radiation_type MoK\a
_diffrn_radiation_wavelength 0.71073
_diffrn_reflns_av_R_equivalents 0.0637
_diffrn_reflns_av_unetI/netI 0.1338
_diffrn_reflns_limit_h_max 18
_diffrn_reflns_limit_h_min -17
_diffrn_reflns_limit_k_max 18
_diffrn_reflns_limit_k_min -8
_diffrn_reflns_limit_l_max 15
_diffrn_reflns_limit_l_min -15
_diffrn_reflns_number 11725
_diffrn_reflns_theta_full 26.02
_diffrn_reflns_theta_max 26.02
_diffrn_reflns_theta_min 3.38
_diffrn_source 'SuperNova (Mo) X-ray Source'
_exptl_absorpt_coefficient_mu 0.220
_exptl_absorpt_correction_T_max 1.00000
_exptl_absorpt_correction_T_min 0.96788
_exptl_absorpt_correction_type multi-scan
_exptl_absorpt_process_details
;
CrysAlisPro, Agilent Technologies,
Version 1.171.37.35 (release 13-08-2014 CrysAlis171 .NET)
(compiled Aug 13 2014,18:06:01)
Empirical absorption correction using spherical harmonics,
 implemented in SCALE3 ABSPACK scaling algorithm.
;
_exptl_crystal_colour yellow
_exptl_crystal_colour_lustre clear
_exptl_crystal_colour_modifier light
_exptl_crystal_colour_primary colourless
_exptl_crystal_density_diffrn 1.296
_exptl_crystal_density_method 'not measured'
_exptl_crystal_description block
_exptl_crystal_F_000 1216
_exptl_crystal_size_max 0.21
_exptl_crystal_size_mid 0.17
_exptl_crystal_size_min 0.14
_refine_diff_density_max 0.292
_refine_diff_density_min -0.289
_refine_diff_density_rms 0.051
_refine_ls_extinction_method none
_refine_ls_goodness_of_fit_ref 1.030
_refine_ls_hydrogen_treatment constr
_refine_ls_matrix_type full
_refine_ls_number_parameters 365
_refine_ls_number_reflns 5798
_refine_ls_number_restraints 0
_refine_ls_restrained_S_all 1.030
_refine_ls_R_factor_all 0.1895
_refine_ls_R_factor_gt 0.0677
_refine_ls_shift/su_max 0.002
_refine_ls_shift/su_mean 0.000
_refine_ls_structure_factor_coef Fsqd
_refine_ls_weighting_details 'calc w=1/[\s^2^(Fo^2^)+(0.0373P)^2^+0.0000P] where P=(Fo^2^+2Fc^2^)/3'
_refine_ls_weighting_scheme calc
_refine_ls_wR_factor_gt 0.1158
_refine_ls_wR_factor_ref 0.1784
_reflns_number_gt 2267
_reflns_number_total 5798
_reflns_threshold_expression >2sigma(I)
_cod_data_source_file c8cc01062e2.cif
_cod_data_source_block huahl_0328_2
_cod_depositor_comments 'Adding full bibliography for 7121384--7121390.cif.'
_cod_original_cell_volume 2945.1(5)
_cod_database_code 7121384
_reflns_odcompleteness_completeness 99.73
_reflns_odcompleteness_iscentric 1
_reflns_odcompleteness_theta 26.32
_olex2_refinement_description
;
1. Fixed Uiso
 At 1.2 times of:
  All C(H) groups, All C(H,H) groups
 At 1.5 times of:
  All C(H,H,H) groups
2.a Secondary CH2 refined with riding coordinates:
 C7(H7A,H7B), C8(H8A,H8B), C23(H23A,H23B), C24(H24A,H24B)
2.b Aromatic/amide H refined with riding coordinates:
 C3(H3), C4(H4), C5(H5), C11(H11), C12(H12), C14(H14), C15(H15), C19(H19),
 C20(H20), C21(H21), C27(H27), C28(H28), C30(H30), C31(H31)
2.c Idealised Me refined as rotating group:
 C9(H9A,H9B,H9C), C16(H16A,H16B,H16C), C25(H25A,H25B,H25C), C32(H32A,H32B,H32C)
;
_olex2_date_sample_data_collection 2016-03-28
_olex2_submission_special_instructions 'No special instructions were received'

loop_
_space_group_symop_id
_space_group_symop_operation_xyz
1 'x, y, z'
2 '-x, y+1/2, -z+1/2'
3 '-x, -y, -z'
4 'x, -y-1/2, z-1/2'

loop_
_atom_site_label
_atom_site_type_symbol
_atom_site_fract_x
_atom_site_fract_y
_atom_site_fract_z
_atom_site_U_iso_or_equiv
_atom_site_adp_type
_atom_site_occupancy
_atom_site_calc_flag
_atom_site_refinement_flags_posn
S1 S 0.20762(7) 0.21802(11) 0.28509(9) 0.0690(5) Uani 1 d .
O1 O 0.26223(17) 0.2798(3) 0.2302(2) 0.0821(12) Uani 1 d .
O2 O 0.23890(19) 0.1786(3) 0.3796(2) 0.0922(13) Uani 1 d .
N1 N 0.1168(2) 0.2724(3) 0.3167(2) 0.0562(11) Uani 1 d .
C1 C 0.0660(3) 0.3146(4) 0.2348(3) 0.0527(13) Uani 1 d .
C2 C 0.0875(3) 0.3927(4) 0.1832(3) 0.0581(14) Uani 1 d .
C3 C 0.0248(3) 0.4223(4) 0.1104(3) 0.0712(16) Uani 1 d .
H3 H 0.0356 0.4744 0.0736 0.085 Uiso 1 calc R
C4 C -0.0519(3) 0.3770(5) 0.0916(3) 0.0751(18) Uani 1 d .
H4 H -0.0901 0.3971 0.0398 0.090 Uiso 1 calc R
C5 C -0.0736(3) 0.3026(4) 0.1478(3) 0.0668(16) Uani 1 d .
H5 H -0.1269 0.2738 0.1368 0.080 Uiso 1 calc R
C6 C -0.0143(3) 0.2719(4) 0.2206(3) 0.0594(14) Uani 1 d .
C7 C -0.0218(3) 0.1969(4) 0.2963(3) 0.0719(16) Uani 1 d .
H7A H -0.0121 0.1400 0.2627 0.086 Uiso 1 calc R
H7B H -0.0790 0.1964 0.3290 0.086 Uiso 1 calc R
C8 C 0.0513(3) 0.2173(4) 0.3754(3) 0.0690(16) Uani 1 d .
H8A H 0.0282 0.2502 0.4340 0.083 Uiso 1 calc R
H8B H 0.0781 0.1629 0.4007 0.083 Uiso 1 calc R
C9 C 0.1690(3) 0.4469(4) 0.2028(3) 0.0866(18) Uani 1 d .
H9A H 0.1885 0.4383 0.2732 0.130 Uiso 1 calc GR
H9B H 0.1563 0.5086 0.1915 0.130 Uiso 1 calc GR
H9C H 0.2144 0.4282 0.1562 0.130 Uiso 1 calc GR
C10 C 0.1781(2) 0.1325(4) 0.1998(3) 0.0586(15) Uani 1 d .
C11 C 0.1725(3) 0.1501(4) 0.0941(4) 0.0674(15) Uani 1 d .
H11 H 0.1853 0.2066 0.0691 0.081 Uiso 1 calc R
C12 C 0.1477(3) 0.0833(5) 0.0259(4) 0.0726(17) Uani 1 d .
H12 H 0.1449 0.0949 -0.0450 0.087 Uiso 1 calc R
C13 C 0.1268(3) -0.0010(5) 0.0625(5) 0.0718(17) Uani 1 d .
C14 C 0.1312(3) -0.0172(4) 0.1669(5) 0.0792(17) Uani 1 d .
H14 H 0.1171 -0.0733 0.1920 0.095 Uiso 1 calc R
C15 C 0.1561(3) 0.0483(5) 0.2347(4) 0.0722(17) Uani 1 d .
H15 H 0.1582 0.0362 0.3056 0.087 Uiso 1 calc R
C16 C 0.1017(3) -0.0751(5) -0.0130(4) 0.099(2) Uani 1 d .
H16A H 0.0516 -0.0570 -0.0537 0.148 Uiso 1 calc GR
H16B H 0.0875 -0.1279 0.0253 0.148 Uiso 1 calc GR
H16C H 0.1502 -0.0871 -0.0582 0.148 Uiso 1 calc GR
S2 S 0.70704(7) 0.20950(11) 0.37396(8) 0.0652(5) Uani 1 d .
O3 O 0.73498(17) 0.2185(3) 0.26861(19) 0.0852(13) Uani 1 d .
O4 O 0.76402(17) 0.1684(3) 0.4487(2) 0.0800(12) Uani 1 d .
N2 N 0.61540(19) 0.1490(3) 0.3696(2) 0.0564(12) Uani 1 d .
C17 C 0.5660(2) 0.1388(4) 0.4654(3) 0.0528(13) Uani 1 d .
C18 C 0.5887(3) 0.0827(4) 0.5482(3) 0.0603(14) Uani 1 d .
C19 C 0.5264(3) 0.0808(4) 0.6281(3) 0.0735(17) Uani 1 d .
H19 H 0.5382 0.0466 0.6868 0.088 Uiso 1 calc R
C20 C 0.4491(3) 0.1273(5) 0.6231(4) 0.0792(19) Uani 1 d .
H20 H 0.4103 0.1240 0.6784 0.095 Uiso 1 calc R
C21 C 0.4276(3) 0.1788(4) 0.5385(3) 0.0698(16) Uani 1 d .
H21 H 0.3749 0.2101 0.5354 0.084 Uiso 1 calc R
C22 C 0.4872(3) 0.1823(4) 0.4582(3) 0.0575(14) Uani 1 d .
C23 C 0.4775(2) 0.2268(4) 0.3543(3) 0.0707(17) Uani 1 d .
H23A H 0.4879 0.2903 0.3594 0.085 Uiso 1 calc R
H23B H 0.4197 0.2166 0.3244 0.085 Uiso 1 calc R
C24 C 0.5484(2) 0.1814(4) 0.2919(3) 0.0680(17) Uani 1 d .
H24A H 0.5240 0.1320 0.2527 0.082 Uiso 1 calc R
H24B H 0.5749 0.2229 0.2437 0.082 Uiso 1 calc R
C25 C 0.6689(3) 0.0265(4) 0.5547(3) 0.0883(18) Uani 1 d .
H25A H 0.6849 0.0073 0.4863 0.132 Uiso 1 calc GR
H25B H 0.6574 -0.0245 0.5973 0.132 Uiso 1 calc GR
H25C H 0.7162 0.0603 0.5847 0.132 Uiso 1 calc GR
C26 C 0.6804(2) 0.3151(4) 0.4211(3) 0.0591(15) Uani 1 d .
C27 C 0.6638(3) 0.3848(5) 0.3526(4) 0.0720(16) Uani 1 d .
H27 H 0.6675 0.3761 0.2812 0.086 Uiso 1 calc R
C28 C 0.6416(3) 0.4672(5) 0.3926(5) 0.0802(18) Uani 1 d .
H28 H 0.6299 0.5137 0.3468 0.096 Uiso 1 calc R
C29 C 0.6365(3) 0.4825(5) 0.4970(5) 0.0779(17) Uani 1 d .
C30 C 0.6550(3) 0.4133(5) 0.5632(4) 0.0809(19) Uani 1 d .
H30 H 0.6528 0.4229 0.6345 0.097 Uiso 1 calc R
C31 C 0.6770(3) 0.3301(4) 0.5268(3) 0.0669(15) Uani 1 d .
H31 H 0.6894 0.2843 0.5732 0.080 Uiso 1 calc R
C32 C 0.6136(4) 0.5744(5) 0.5374(5) 0.118(2) Uani 1 d .
H32A H 0.5699 0.5693 0.5904 0.177 Uiso 1 calc GR
H32B H 0.5911 0.6101 0.4813 0.177 Uiso 1 calc GR
H32C H 0.6654 0.6019 0.5659 0.177 Uiso 1 calc GR

loop_
_atom_site_aniso_label
_atom_site_aniso_U_11
_atom_site_aniso_U_22
_atom_site_aniso_U_33
_atom_site_aniso_U_23
_atom_site_aniso_U_13
_atom_site_aniso_U_12
S1 0.0424(7) 0.0852(13) 0.0791(8) 0.0188(8) -0.0098(6) 0.0004(8)
O1 0.0463(17) 0.086(3) 0.114(2) 0.019(2) 0.0086(16) -0.014(2)
O2 0.078(2) 0.110(4) 0.088(2) 0.029(2) -0.0362(17) 0.012(2)
N1 0.0458(19) 0.071(3) 0.0515(19) 0.012(2) 0.0004(15) 0.001(2)
C1 0.048(3) 0.064(4) 0.047(2) 0.002(2) 0.0034(18) 0.008(3)
C2 0.058(3) 0.061(4) 0.055(3) 0.010(3) 0.000(2) 0.000(3)
C3 0.080(3) 0.073(5) 0.061(3) 0.014(3) 0.001(2) 0.010(4)
C4 0.069(3) 0.099(6) 0.057(3) -0.007(3) -0.012(2) 0.018(4)
C5 0.045(3) 0.081(5) 0.074(3) -0.015(3) -0.008(2) 0.007(3)
C6 0.041(3) 0.071(5) 0.067(3) -0.006(3) 0.008(2) 0.002(3)
C7 0.045(3) 0.076(5) 0.095(3) 0.006(3) 0.014(2) -0.004(3)
C8 0.064(3) 0.074(5) 0.069(3) 0.024(3) 0.015(2) -0.001(3)
C9 0.090(4) 0.072(5) 0.098(3) 0.026(3) -0.004(3) -0.016(4)
C10 0.038(2) 0.074(5) 0.064(3) 0.014(3) 0.0037(19) 0.006(3)
C11 0.056(3) 0.063(5) 0.084(3) 0.022(3) 0.008(2) 0.011(3)
C12 0.066(3) 0.078(5) 0.074(3) 0.013(3) 0.007(3) 0.010(4)
C13 0.044(3) 0.075(6) 0.096(4) -0.002(4) 0.000(2) 0.014(3)
C14 0.065(3) 0.064(5) 0.109(4) 0.015(4) 0.012(3) 0.000(4)
C15 0.058(3) 0.077(5) 0.083(3) 0.027(4) 0.011(3) 0.000(3)
C16 0.067(3) 0.081(6) 0.148(5) -0.008(4) -0.007(3) 0.004(4)
S2 0.0397(6) 0.0919(14) 0.0640(7) -0.0085(7) 0.0002(5) 0.0023(8)
O3 0.0566(18) 0.139(4) 0.0606(18) -0.017(2) 0.0209(14) -0.005(2)
O4 0.0466(17) 0.102(4) 0.091(2) -0.002(2) -0.0205(15) 0.013(2)
N2 0.0396(19) 0.074(4) 0.056(2) -0.013(2) -0.0033(15) 0.005(2)
C17 0.044(2) 0.063(4) 0.052(2) -0.009(2) -0.0029(19) 0.001(3)
C18 0.055(3) 0.053(4) 0.073(3) -0.005(3) -0.019(2) -0.003(3)
C19 0.079(4) 0.077(5) 0.064(3) 0.006(3) -0.016(3) -0.018(4)
C20 0.068(3) 0.097(6) 0.072(3) -0.007(3) 0.001(3) -0.021(4)
C21 0.053(3) 0.076(5) 0.080(3) -0.001(3) 0.005(2) 0.000(3)
C22 0.039(2) 0.073(5) 0.060(3) -0.007(3) 0.002(2) -0.002(3)
C23 0.044(2) 0.093(5) 0.075(3) 0.003(3) -0.005(2) 0.009(3)
C24 0.042(2) 0.100(5) 0.062(3) -0.002(3) -0.012(2) 0.002(3)
C25 0.084(4) 0.078(5) 0.102(4) 0.011(3) -0.028(3) 0.010(4)
C26 0.046(2) 0.084(5) 0.048(3) -0.008(3) 0.0002(18) -0.004(3)
C27 0.063(3) 0.083(5) 0.070(3) 0.000(3) -0.004(2) -0.006(4)
C28 0.061(3) 0.082(6) 0.097(4) 0.019(4) -0.010(3) -0.008(4)
C29 0.054(3) 0.079(6) 0.101(4) -0.018(4) 0.012(3) -0.011(4)
C30 0.070(3) 0.096(6) 0.077(4) -0.014(4) 0.015(3) -0.015(4)
C31 0.069(3) 0.075(5) 0.056(3) -0.001(3) 0.003(2) -0.010(3)
C32 0.087(4) 0.081(6) 0.187(6) -0.033(5) 0.027(4) 0.001(5)

loop_
_atom_type_symbol
_atom_type_description
_atom_type_scat_dispersion_real
_atom_type_scat_dispersion_imag
_atom_type_scat_source
C C 0.0033 0.0016 'International Tables Vol C Tables 4.2.6.8 and 6.1.1.4'
H H 0.0000 0.0000 'International Tables Vol C Tables 4.2.6.8 and 6.1.1.4'
N N 0.0061 0.0033 'International Tables Vol C Tables 4.2.6.8 and 6.1.1.4'
O O 0.0106 0.0060 'International Tables Vol C Tables 4.2.6.8 and 6.1.1.4'
S S 0.1246 0.1234 'International Tables Vol C Tables 4.2.6.8 and 6.1.1.4'

loop_
_geom_angle_atom_site_label_1
_geom_angle_atom_site_label_2
_geom_angle_atom_site_label_3
_geom_angle
O1 S1 N1 106.7(2)
O1 S1 C10 108.3(2)
O2 S1 O1 119.8(2)
O2 S1 N1 105.53(18)
O2 S1 C10 108.1(3)
N1 S1 C10 107.86(19)
C1 N1 S1 118.6(2)
C1 N1 C8 104.8(3)
C8 N1 S1 114.1(3)
C2 C1 N1 126.3(4)
C2 C1 C6 122.5(4)
C6 C1 N1 110.9(4)
C1 C2 C3 115.2(5)
C1 C2 C9 125.0(4)
C3 C2 C9 119.7(5)
C2 C3 H3 118.9
C4 C3 C2 122.2(5)
C4 C3 H3 118.9
C3 C4 H4 119.4
C3 C4 C5 121.3(5)
C5 C4 H4 119.4
C4 C5 H5 120.9
C4 C5 C6 118.3(5)
C6 C5 H5 120.9
C1 C6 C7 109.5(4)
C5 C6 C1 120.3(5)
C5 C6 C7 130.1(5)
C6 C7 H7A 111.2
C6 C7 H7B 111.2
C6 C7 C8 102.9(4)
H7A C7 H7B 109.1
C8 C7 H7A 111.2
C8 C7 H7B 111.2
N1 C8 C7 104.9(3)
N1 C8 H8A 110.8
N1 C8 H8B 110.8
C7 C8 H8A 110.8
C7 C8 H8B 110.8
H8A C8 H8B 108.8
C2 C9 H9A 109.5
C2 C9 H9B 109.5
C2 C9 H9C 109.5
H9A C9 H9B 109.5
H9A C9 H9C 109.5
H9B C9 H9C 109.5
C11 C10 S1 119.3(5)
C15 C10 S1 122.0(4)
C15 C10 C11 118.6(5)
C10 C11 H11 120.1
C12 C11 C10 119.8(5)
C12 C11 H11 120.1
C11 C12 H12 119.7
C11 C12 C13 120.6(5)
C13 C12 H12 119.7
C12 C13 C16 120.5(5)
C14 C13 C12 119.0(6)
C14 C13 C16 120.4(6)
C13 C14 H14 119.6
C13 C14 C15 120.7(6)
C15 C14 H14 119.6
C10 C15 H15 119.4
C14 C15 C10 121.1(5)
C14 C15 H15 119.4
C13 C16 H16A 109.5
C13 C16 H16B 109.5
C13 C16 H16C 109.5
H16A C16 H16B 109.5
H16A C16 H16C 109.5
H16B C16 H16C 109.5
O3 S2 N2 105.96(17)
O3 S2 C26 108.3(3)
O4 S2 O3 119.71(19)
O4 S2 N2 106.8(2)
O4 S2 C26 107.4(2)
N2 S2 C26 108.18(19)
C17 N2 S2 117.8(2)
C17 N2 C24 104.2(3)
C24 N2 S2 114.1(3)
C18 C17 N2 125.6(4)
C22 C17 N2 110.5(4)
C22 C17 C18 123.3(4)
C17 C18 C19 114.0(4)
C17 C18 C25 125.6(4)
C19 C18 C25 120.4(5)
C18 C19 H19 118.7
C20 C19 C18 122.6(5)
C20 C19 H19 118.7
C19 C20 H20 119.2
C19 C20 C21 121.6(5)
C21 C20 H20 119.2
C20 C21 H21 121.3
C20 C21 C22 117.5(5)
C22 C21 H21 121.3
C17 C22 C21 120.8(4)
C17 C22 C23 110.6(3)
C21 C22 C23 128.6(4)
C22 C23 H23A 111.4
C22 C23 H23B 111.4
C22 C23 C24 101.9(4)
H23A C23 H23B 109.2
C24 C23 H23A 111.4
C24 C23 H23B 111.4
N2 C24 C23 106.0(3)
N2 C24 H24A 110.5
N2 C24 H24B 110.5
C23 C24 H24A 110.5
C23 C24 H24B 110.5
H24A C24 H24B 108.7
C18 C25 H25A 109.5
C18 C25 H25B 109.5
C18 C25 H25C 109.5
H25A C25 H25B 109.5
H25A C25 H25C 109.5
H25B C25 H25C 109.5
C27 C26 S2 120.3(4)
C31 C26 S2 120.0(5)
C31 C26 C27 119.6(5)
C26 C27 H27 120.6
C28 C27 C26 118.8(5)
C28 C27 H27 120.6
C27 C28 H28 118.9
C29 C28 C27 122.1(6)
C29 C28 H28 118.9
C28 C29 C30 118.1(6)
C28 C29 C32 120.3(7)
C30 C29 C32 121.6(6)
C29 C30 H30 119.1
C29 C30 C31 121.8(5)
C31 C30 H30 119.1
C26 C31 H31 120.2
C30 C31 C26 119.6(6)
C30 C31 H31 120.2
C29 C32 H32A 109.5
C29 C32 H32B 109.5
C29 C32 H32C 109.5
H32A C32 H32B 109.5
H32A C32 H32C 109.5
H32B C32 H32C 109.5

loop_
_geom_bond_atom_site_label_1
_geom_bond_atom_site_label_2
_geom_bond_distance
S1 O1 1.437(3)
S1 O2 1.431(3)
S1 N1 1.658(3)
S1 C10 1.747(6)
N1 C1 1.448(5)
N1 C8 1.505(5)
C1 C2 1.391(7)
C1 C6 1.391(6)
C2 C3 1.404(5)
C2 C9 1.503(6)
C3 H3 0.9300
C3 C4 1.371(6)
C4 H4 0.9300
C4 C5 1.374(7)
C5 H5 0.9300
C5 C6 1.375(6)
C6 C7 1.496(7)
C7 H7A 0.9700
C7 H7B 0.9700
C7 C8 1.532(5)
C8 H8A 0.9700
C8 H8B 0.9700
C9 H9A 0.9600
C9 H9B 0.9600
C9 H9C 0.9600
C10 C11 1.388(5)
C10 C15 1.385(7)
C11 H11 0.9300
C11 C12 1.384(7)
C12 H12 0.9300
C12 C13 1.390(8)
C13 C14 1.367(6)
C13 C16 1.525(7)
C14 H14 0.9300
C14 C15 1.368(7)
C15 H15 0.9300
C16 H16A 0.9600
C16 H16B 0.9600
C16 H16C 0.9600
S2 O3 1.431(3)
S2 O4 1.430(3)
S2 N2 1.666(4)
S2 C26 1.750(6)
N2 C17 1.457(4)
N2 C24 1.503(4)
C17 C18 1.400(6)
C17 C22 1.369(5)
C18 C19 1.404(5)
C18 C25 1.487(6)
C19 H19 0.9300
C19 C20 1.369(6)
C20 H20 0.9300
C20 C21 1.373(6)
C21 H21 0.9300
C21 C22 1.382(5)
C22 C23 1.501(5)
C23 H23A 0.9700
C23 H23B 0.9700
C23 C24 1.514(5)
C24 H24A 0.9700
C24 H24B 0.9700
C25 H25A 0.9600
C25 H25B 0.9600
C25 H25C 0.9600
C26 C27 1.391(7)
C26 C31 1.379(5)
C27 H27 0.9300
C27 C28 1.385(8)
C28 H28 0.9300
C28 C29 1.366(6)
C29 C30 1.372(8)
C29 C32 1.518(8)
C30 H30 0.9300
C30 C31 1.379(8)
C31 H31 0.9300
C32 H32A 0.9600
C32 H32B 0.9600
C32 H32C 0.9600

loop_
_geom_torsion_atom_site_label_1
_geom_torsion_atom_site_label_2
_geom_torsion_atom_site_label_3
_geom_torsion_atom_site_label_4
_geom_torsion
S1 N1 C1 C2 -74.9(6)
S1 N1 C1 C6 111.6(4)
S1 N1 C8 C7 -105.4(4)
S1 C10 C11 C12 -178.9(3)
S1 C10 C15 C14 178.5(3)
O1 S1 N1 C1 55.8(4)
O1 S1 N1 C8 -180.0(3)
O1 S1 C10 C11 -28.5(4)
O1 S1 C10 C15 154.6(4)
O2 S1 N1 C1 -175.7(4)
O2 S1 N1 C8 -51.5(3)
O2 S1 C10 C11 -159.7(3)
O2 S1 C10 C15 23.4(4)
N1 S1 C10 C11 86.7(4)
N1 S1 C10 C15 -90.3(4)
N1 C1 C2 C3 -176.9(4)
N1 C1 C2 C9 0.9(8)
N1 C1 C6 C5 178.7(4)
N1 C1 C6 C7 0.9(5)
C1 N1 C8 C7 25.9(5)
C1 C2 C3 C4 -0.2(7)
C1 C6 C7 C8 15.3(5)
C2 C1 C6 C5 4.9(7)
C2 C1 C6 C7 -172.9(4)
C2 C3 C4 C5 3.7(8)
C3 C4 C5 C6 -3.0(8)
C4 C5 C6 C1 -1.2(7)
C4 C5 C6 C7 176.1(5)
C5 C6 C7 C8 -162.2(5)
C6 C1 C2 C3 -4.0(7)
C6 C1 C2 C9 173.7(4)
C6 C7 C8 N1 -25.0(5)
C8 N1 C1 C2 156.4(5)
C8 N1 C1 C6 -17.1(5)
C9 C2 C3 C4 -178.0(4)
C10 S1 N1 C1 -60.4(4)
C10 S1 N1 C8 63.8(3)
C10 C11 C12 C13 1.1(7)
C11 C10 C15 C14 1.6(7)
C11 C12 C13 C14 0.0(7)
C11 C12 C13 C16 -178.5(4)
C12 C13 C14 C15 -0.3(7)
C13 C14 C15 C10 -0.5(8)
C15 C10 C11 C12 -1.8(6)
C16 C13 C14 C15 178.2(4)
S2 N2 C17 C18 -76.5(5)
S2 N2 C17 C22 112.0(4)
S2 N2 C24 C23 -104.7(4)
S2 C26 C27 C28 179.1(4)
S2 C26 C31 C30 -179.3(4)
O3 S2 N2 C17 -172.3(3)
O3 S2 N2 C24 -49.7(4)
O3 S2 C26 C27 18.5(4)
O3 S2 C26 C31 -160.6(3)
O4 S2 N2 C17 59.1(4)
O4 S2 N2 C24 -178.3(3)
O4 S2 C26 C27 149.1(4)
O4 S2 C26 C31 -30.0(4)
N2 S2 C26 C27 -96.0(4)
N2 S2 C26 C31 85.0(4)
N2 C17 C18 C19 -175.7(4)
N2 C17 C18 C25 2.6(7)
N2 C17 C22 C21 177.4(4)
N2 C17 C22 C23 -0.4(5)
C17 N2 C24 C23 25.1(5)
C17 C18 C19 C20 2.3(7)
C17 C22 C23 C24 15.9(5)
C18 C17 C22 C21 5.6(7)
C18 C17 C22 C23 -172.2(4)
C18 C19 C20 C21 0.3(8)
C19 C20 C21 C22 -0.2(8)
C20 C21 C22 C17 -2.6(7)
C20 C21 C22 C23 174.7(5)
C21 C22 C23 C24 -161.7(5)
C22 C17 C18 C19 -5.2(7)
C22 C17 C18 C25 173.1(5)
C22 C23 C24 N2 -24.7(5)
C24 N2 C17 C18 156.1(5)
C24 N2 C17 C22 -15.5(5)
C25 C18 C19 C20 -176.1(5)
C26 S2 N2 C17 -56.3(4)
C26 S2 N2 C24 66.3(3)
C26 C27 C28 C29 0.7(8)
C27 C26 C31 C30 1.6(7)
C27 C28 C29 C30 0.7(8)
C27 C28 C29 C32 178.9(5)
C28 C29 C30 C31 -1.0(8)
C29 C30 C31 C26 -0.1(8)
C31 C26 C27 C28 -1.9(7)
C32 C29 C30 C31 -179.1(5)
